data_4304750
loop_
_publ_author_name
'Meisu Zhou'
'Peng Li'
'Hongbo Tong'
'Yanping Song'
'Tao Gong'
'Jianping Guo'
'Linhong Weng'
'Diansheng Liu'

_publ_section_title
;
Syntheses of 2,4-Disubstituted 1,3,5-Triazapentadienyl Ligands Having Two
Guanidinato Moieties and Their Use in the Isolation of Copper(I) Complexes
;
_journal_name_full 'Inorganic Chemistry'
_journal_page_first 1886
_journal_page_last 1888
_journal_paper_doi 10.1021/ic702322n
_journal_volume 47
_journal_year 2008
_chemical_formula_sum 'C36 H76 Cu2 N10 Si4'
_chemical_formula_weight 888.51
_chemical_name_systematic
; 
 ? 
;
_space_group_IT_number 2
_symmetry_cell_setting triclinic
_symmetry_space_group_name_Hall '-P 1'
_symmetry_space_group_name_H-M 'P -1'
_atom_sites_solution_hydrogens geom
_atom_sites_solution_primary direct
_atom_sites_solution_secondary difmap
_audit_creation_method SHELXL-97
_cell_angle_alpha 66.280(4)
_cell_angle_beta 67.260(2)
_cell_angle_gamma 71.412(3)
_cell_formula_units_Z 4
_cell_length_a 15.654(3)
_cell_length_b 18.359(3)
_cell_length_c 20.171(5)
_cell_measurement_reflns_used 5109
_cell_measurement_temperature 213(2)
_cell_measurement_theta_max 27.15
_cell_measurement_theta_min 2.33
_cell_volume 4802.3(17)
_computing_cell_refinement SAINT
_computing_data_collection SMART
_computing_data_reduction SAINT
_computing_molecular_graphics SHELXTL
_computing_publication_material SHELXTL
_computing_structure_refinement 'SHELXL-97 (Sheldrick, 1997)'
_computing_structure_solution 'SHELXS-97 (Sheldrick, 1990)'
_diffrn_ambient_temperature 213(2)
_diffrn_measured_fraction_theta_full 0.980
_diffrn_measured_fraction_theta_max 0.980
_diffrn_measurement_device_type 'CCD AREA DETECTOR'
_diffrn_measurement_method \w
_diffrn_radiation_monochromator graphite
_diffrn_radiation_source 'fine-focus sealed tube'
_diffrn_radiation_type MoK\a
_diffrn_radiation_wavelength 0.71073
_diffrn_reflns_av_R_equivalents 0.0256
_diffrn_reflns_av_sigmaI/netI 0.0617
_diffrn_reflns_limit_h_max 18
_diffrn_reflns_limit_h_min -18
_diffrn_reflns_limit_k_max 13
_diffrn_reflns_limit_k_min -21
_diffrn_reflns_limit_l_max 21
_diffrn_reflns_limit_l_min -23
_diffrn_reflns_number 19928
_diffrn_reflns_theta_full 25.01
_diffrn_reflns_theta_max 25.01
_diffrn_reflns_theta_min 1.40
_exptl_absorpt_coefficient_mu 1.021
_exptl_absorpt_correction_T_max 0.8219
_exptl_absorpt_correction_T_min 0.7493
_exptl_absorpt_correction_type multi-scan
_exptl_absorpt_process_details sadabs
_exptl_crystal_colour colorless
_exptl_crystal_density_diffrn 1.229
_exptl_crystal_density_method 'not measured'
_exptl_crystal_description block
_exptl_crystal_F_000 1904
_exptl_crystal_size_max 0.30
_exptl_crystal_size_mid 0.20
_exptl_crystal_size_min 0.20
_refine_diff_density_max 0.494
_refine_diff_density_min -0.262
_refine_diff_density_rms 0.070
_refine_ls_extinction_method none
_refine_ls_goodness_of_fit_ref 0.993
_refine_ls_hydrogen_treatment constr
_refine_ls_matrix_type full
_refine_ls_number_parameters 961
_refine_ls_number_reflns 16586
_refine_ls_number_restraints 0
_refine_ls_restrained_S_all 0.993
_refine_ls_R_factor_all 0.0721
_refine_ls_R_factor_gt 0.0521
_refine_ls_shift/su_max 0.001
_refine_ls_shift/su_mean 0.000
_refine_ls_structure_factor_coef Fsqd
_refine_ls_weighting_details 'calc w=1/[\s^2^(Fo^2^)+(0.0612P)^2^+0.0000P] where P=(Fo^2^+2Fc^2^)/3'
_refine_ls_weighting_scheme calc
_refine_ls_wR_factor_gt 0.1154
_refine_ls_wR_factor_ref 0.1231
_reflns_number_gt 12407
_reflns_number_total 16586
_reflns_threshold_expression >2sigma(I)
_cod_data_source_file ic702322n-file003_3.cif
_cod_data_source_block 4
_cod_depositor_comments
;
The following automatic conversions were performed:
'_symmetry_cell_setting' value 'Triclinic' changed to 'triclinic'
according to '/home/saulius/struct/CIF-dictionaries/cif_core.dic'
dictionary named 'cif_core.dic' version 2.4.1 from
2010-06-29.

'_exptl_absorpt_correction_type' value 'Multi-scan' changed
to 'multi-scan' according to
'/home/saulius/struct/CIF-dictionaries/cif_core.dic' dictionary named
'cif_core.dic' version 2.4.1 from 2010-06-29.

Automatic conversion script
Id: cif_fix_enum 1527 2010-12-29 10:47:43Z saulius 
;
_cod_database_code 4304750

loop_
_symmetry_equiv_pos_as_xyz
'x, y, z'
'-x, -y, -z'

loop_
_atom_site_label
_atom_site_type_symbol
_atom_site_fract_x
_atom_site_fract_y
_atom_site_fract_z
_atom_site_U_iso_or_equiv
_atom_site_adp_type
_atom_site_occupancy
_atom_site_symmetry_multiplicity
_atom_site_calc_flag
_atom_site_refinement_flags
_atom_site_disorder_assembly
_atom_site_disorder_group
C1 C 0.3245(2) 0.0573(2) 0.8818(2) 0.0482(10) Uani 1 1 d . . .
H1A H 0.3781 0.0371 0.8456 0.072 Uiso 1 1 calc R . .
H1B H 0.3196 0.0183 0.9316 0.072 Uiso 1 1 calc R . .
H1C H 0.3322 0.1074 0.8813 0.072 Uiso 1 1 calc R . .
C2 C 0.2034(3) -0.0254(2) 0.8619(2) 0.0533(11) Uani 1 1 d . . .
H2A H 0.1445 -0.0202 0.8544 0.080 Uiso 1 1 calc R . .
H2B H 0.2052 -0.0638 0.9109 0.080 Uiso 1 1 calc R . .
H2C H 0.2546 -0.0438 0.8233 0.080 Uiso 1 1 calc R . .
C3 C 0.1110(3) 0.1138(2) 0.9271(2) 0.0461(10) Uani 1 1 d . . .
H3A H 0.0972 0.1720 0.9085 0.069 Uiso 1 1 calc R . .
H3B H 0.1249 0.0962 0.9742 0.069 Uiso 1 1 calc R . .
H3C H 0.0573 0.0933 0.9351 0.069 Uiso 1 1 calc R . .
C4 C 0.1783(2) 0.1549(2) 0.7252(2) 0.0364(9) Uani 1 1 d . . .
C5 C 0.3035(3) 0.1728(3) 0.6042(2) 0.0571(12) Uani 1 1 d . . .
H5A H 0.3399 0.1787 0.6307 0.069 Uiso 1 1 calc R . .
H5B H 0.3113 0.2152 0.5555 0.069 Uiso 1 1 calc R . .
C6 C 0.3392(3) 0.0912(3) 0.5925(3) 0.0822(17) Uani 1 1 d . . .
H6A H 0.3365 0.0490 0.6411 0.099 Uiso 1 1 calc R . .
H6B H 0.4046 0.0873 0.5612 0.099 Uiso 1 1 calc R . .
C7 C 0.2802(4) 0.0789(4) 0.5544(4) 0.105(2) Uani 1 1 d . . .
H7A H 0.2911 0.1155 0.5027 0.126 Uiso 1 1 calc R . .
H7B H 0.2994 0.0238 0.5528 0.126 Uiso 1 1 calc R . .
C10 C 0.0132(2) 0.1875(2) 0.77001(19) 0.0339(8) Uani 1 1 d . . .
C11 C -0.0621(3) 0.0700(2) 0.8243(3) 0.0530(11) Uani 1 1 d . . .
H11A H -0.0375 0.0383 0.8671 0.064 Uiso 1 1 calc R . .
H11B H -0.0193 0.0541 0.7805 0.064 Uiso 1 1 calc R . .
C12 C -0.1601(3) 0.0546(3) 0.8421(3) 0.0617(13) Uani 1 1 d . . .
H12A H -0.1828 0.0845 0.7982 0.074 Uiso 1 1 calc R . .
H12B H -0.1562 -0.0027 0.8530 0.074 Uiso 1 1 calc R . .
C13 C -0.2280(3) 0.0802(3) 0.9085(3) 0.0632(13) Uani 1 1 d . . .
H13A H -0.2099 0.0453 0.9539 0.076 Uiso 1 1 calc R . .
H13B H -0.2907 0.0741 0.9159 0.076 Uiso 1 1 calc R . .
C14 C -0.2303(3) 0.1673(3) 0.8970(2) 0.0566(12) Uani 1 1 d . . .
H14A H -0.2685 0.1801 0.9433 0.068 Uiso 1 1 calc R . .
H14B H -0.2587 0.2032 0.8571 0.068 Uiso 1 1 calc R . .
C15 C -0.1304(3) 0.1806(3) 0.8754(2) 0.0499(11) Uani 1 1 d . . .
H15A H -0.1322 0.2374 0.8649 0.060 Uiso 1 1 calc R . .
H15B H -0.1046 0.1491 0.9176 0.060 Uiso 1 1 calc R . .
C16 C -0.0279(3) 0.4115(3) 0.6133(3) 0.0788(17) Uani 1 1 d . . .
H16A H -0.0031 0.4446 0.6253 0.118 Uiso 1 1 calc R . .
H16B H -0.0741 0.4451 0.5876 0.118 Uiso 1 1 calc R . .
H16C H 0.0225 0.3835 0.5810 0.118 Uiso 1 1 calc R . .
C17 C -0.1489(3) 0.2879(3) 0.6760(2) 0.0589(12) Uani 1 1 d . . .
H17A H -0.1045 0.2524 0.6484 0.088 Uiso 1 1 calc R . .
H17B H -0.1858 0.3292 0.6449 0.088 Uiso 1 1 calc R . .
H17C H -0.1898 0.2572 0.7211 0.088 Uiso 1 1 calc R . .
C18 C -0.1705(3) 0.3957(3) 0.7653(3) 0.0850(17) Uani 1 1 d . . .
H18A H -0.2079 0.3608 0.8093 0.127 Uiso 1 1 calc R . .
H18B H -0.2111 0.4383 0.7381 0.127 Uiso 1 1 calc R . .
H18C H -0.1372 0.4188 0.7806 0.127 Uiso 1 1 calc R . .
C19 C 0.1633(3) 0.4757(2) 0.8224(2) 0.0469(10) Uani 1 1 d . . .
H19A H 0.2285 0.4802 0.8008 0.070 Uiso 1 1 calc R . .
H19B H 0.1401 0.4799 0.8725 0.070 Uiso 1 1 calc R . .
H19C H 0.1273 0.5184 0.7913 0.070 Uiso 1 1 calc R . .
C20 C 0.0231(2) 0.3710(2) 0.8713(2) 0.0463(10) Uani 1 1 d . . .
H20A H -0.0127 0.4157 0.8413 0.069 Uiso 1 1 calc R . .
H20B H 0.0026 0.3739 0.9217 0.069 Uiso 1 1 calc R . .
H20C H 0.0137 0.3209 0.8732 0.069 Uiso 1 1 calc R . .
C21 C 0.2148(2) 0.2916(2) 0.8916(2) 0.0399(9) Uani 1 1 d . . .
H21A H 0.2129 0.2407 0.8896 0.060 Uiso 1 1 calc R . .
H21B H 0.1849 0.2933 0.9425 0.060 Uiso 1 1 calc R . .
H21C H 0.2792 0.2973 0.8756 0.060 Uiso 1 1 calc R . .
C22 C 0.2234(3) 0.4021(3) 0.5765(2) 0.0658(14) Uani 1 1 d . . .
H22A H 0.1646 0.3880 0.6139 0.079 Uiso 1 1 calc R . .
H22B H 0.2462 0.3686 0.5440 0.079 Uiso 1 1 calc R . .
C23 C 0.2689(2) 0.3777(2) 0.6893(2) 0.0358(9) Uani 1 1 d . . .
C24 C 0.2066(4) 0.4881(3) 0.5308(3) 0.101(2) Uani 1 1 d . . .
H24A H 0.1802 0.5216 0.5637 0.121 Uiso 1 1 calc R . .
H24B H 0.1615 0.4975 0.5048 0.121 Uiso 1 1 calc R . .
C25 C 0.2992(4) 0.5117(5) 0.4727(4) 0.159(4) Uani 1 1 d . . .
H25A H 0.3224 0.4823 0.4366 0.191 Uiso 1 1 calc R . .
H25B H 0.2887 0.5692 0.4451 0.191 Uiso 1 1 calc R . .
C26 C 0.3717(4) 0.4914(4) 0.5136(3) 0.113(3) Uani 1 1 d . . .
H26A H 0.4318 0.5023 0.4766 0.136 Uiso 1 1 calc R . .
H26B H 0.3515 0.5256 0.5452 0.136 Uiso 1 1 calc R . .
C27 C 0.3832(3) 0.4048(3) 0.5615(2) 0.0612(13) Uani 1 1 d . . .
H27A H 0.4089 0.3704 0.5295 0.073 Uiso 1 1 calc R . .
H27B H 0.4270 0.3937 0.5892 0.073 Uiso 1 1 calc R . .
C28 C 0.4050(2) 0.3303(2) 0.72826(19) 0.0332(8) Uani 1 1 d . . .
C29 C 0.4605(3) 0.4377(2) 0.7332(3) 0.0586(12) Uani 1 1 d . . .
H29A H 0.4032 0.4573 0.7682 0.070 Uiso 1 1 calc R . .
H29B H 0.4566 0.4675 0.6821 0.070 Uiso 1 1 calc R . .
C30 C 0.5451(3) 0.4521(3) 0.7418(3) 0.0667(13) Uani 1 1 d . . .
H30A H 0.6018 0.4357 0.7045 0.080 Uiso 1 1 calc R . .
H30B H 0.5382 0.5095 0.7324 0.080 Uiso 1 1 calc R . .
C31 C 0.5549(3) 0.4057(3) 0.8192(3) 0.0660(14) Uani 1 1 d . . .
H31A H 0.5019 0.4265 0.8563 0.079 Uiso 1 1 calc R . .
H31B H 0.6124 0.4123 0.8220 0.079 Uiso 1 1 calc R . .
C32 C 0.5579(3) 0.3171(3) 0.8371(3) 0.0639(13) Uani 1 1 d . . .
H32A H 0.5586 0.2881 0.8892 0.077 Uiso 1 1 calc R . .
H32B H 0.6153 0.2947 0.8042 0.077 Uiso 1 1 calc R . .
C33 C 0.4734(3) 0.3054(3) 0.8263(2) 0.0476(10) Uani 1 1 d . . .
H33A H 0.4779 0.2481 0.8366 0.057 Uiso 1 1 calc R . .
H33B H 0.4162 0.3239 0.8620 0.057 Uiso 1 1 calc R . .
C34 C 0.6233(3) 0.2666(3) 0.6252(3) 0.0582(12) Uani 1 1 d . . .
H34A H 0.5961 0.3049 0.5861 0.087 Uiso 1 1 calc R . .
H34B H 0.6802 0.2335 0.6034 0.087 Uiso 1 1 calc R . .
H34C H 0.6378 0.2951 0.6492 0.087 Uiso 1 1 calc R . .
C35 C 0.5313(3) 0.1330(3) 0.6519(3) 0.0810(17) Uani 1 1 d . . .
H35A H 0.4865 0.0990 0.6870 0.122 Uiso 1 1 calc R . .
H35B H 0.5923 0.0999 0.6379 0.122 Uiso 1 1 calc R . .
H35C H 0.5116 0.1652 0.6073 0.122 Uiso 1 1 calc R . .
C36 C 0.5889(3) 0.1326(3) 0.7762(3) 0.0719(15) Uani 1 1 d . . .
H36A H 0.6032 0.1646 0.7968 0.108 Uiso 1 1 calc R . .
H36B H 0.6457 0.0975 0.7571 0.108 Uiso 1 1 calc R . .
H36C H 0.5441 0.1005 0.8151 0.108 Uiso 1 1 calc R . .
C37 C 0.4155(3) 0.0889(3) 0.3548(3) 0.0687(14) Uani 1 1 d . . .
H37A H 0.3541 0.0986 0.3899 0.103 Uiso 1 1 calc R . .
H37B H 0.4600 0.0559 0.3824 0.103 Uiso 1 1 calc R . .
H37C H 0.4131 0.0614 0.3241 0.103 Uiso 1 1 calc R . .
C38 C 0.4418(4) 0.2430(3) 0.3558(3) 0.0977(19) Uani 1 1 d . . .
H38A H 0.4669 0.2916 0.3262 0.147 Uiso 1 1 calc R . .
H38B H 0.4763 0.2089 0.3914 0.147 Uiso 1 1 calc R . .
H38C H 0.3765 0.2567 0.3827 0.147 Uiso 1 1 calc R . .
C39 C 0.5796(3) 0.1579(3) 0.2434(3) 0.092(2) Uani 1 1 d . . .
H39A H 0.5852 0.1346 0.2067 0.137 Uiso 1 1 calc R . .
H39B H 0.6105 0.1186 0.2800 0.137 Uiso 1 1 calc R . .
H39C H 0.6087 0.2046 0.2183 0.137 Uiso 1 1 calc R . .
C40 C 0.4119(2) 0.2747(2) 0.1572(2) 0.0338(8) Uani 1 1 d . . .
C41 C 0.4930(3) 0.3718(2) 0.1518(3) 0.0547(12) Uani 1 1 d . . .
H41A H 0.4655 0.3568 0.2065 0.066 Uiso 1 1 calc R . .
H41B H 0.4546 0.4220 0.1292 0.066 Uiso 1 1 calc R . .
C42 C 0.5925(3) 0.3844(3) 0.1306(3) 0.0603(12) Uani 1 1 d . . .
H42A H 0.5906 0.4284 0.1464 0.072 Uiso 1 1 calc R . .
H42B H 0.6294 0.3357 0.1569 0.072 Uiso 1 1 calc R . .
C43 C 0.6392(3) 0.4040(3) 0.0465(3) 0.0620(13) Uani 1 1 d . . .
H43A H 0.6072 0.4563 0.0204 0.074 Uiso 1 1 calc R . .
H43B H 0.7044 0.4071 0.0348 0.074 Uiso 1 1 calc R . .
C44 C 0.6356(3) 0.3399(3) 0.0197(3) 0.0654(13) Uani 1 1 d . . .
H44A H 0.6743 0.2890 0.0409 0.078 Uiso 1 1 calc R . .
H44B H 0.6610 0.3555 -0.0351 0.078 Uiso 1 1 calc R . .
C45 C 0.5346(3) 0.3284(3) 0.0434(2) 0.0574(12) Uani 1 1 d . . .
H45A H 0.4971 0.3779 0.0188 0.069 Uiso 1 1 calc R . .
H45B H 0.5341 0.2853 0.0274 0.069 Uiso 1 1 calc R . .
C46 C 0.3008(2) 0.2420(2) 0.12717(19) 0.0300(8) Uani 1 1 d . . .
C47 C 0.4174(2) 0.1155(2) 0.1318(2) 0.0398(9) Uani 1 1 d . . .
H47A H 0.4191 0.0603 0.1661 0.048 Uiso 1 1 calc R . .
H47B H 0.4535 0.1411 0.1429 0.048 Uiso 1 1 calc R . .
C48 C 0.4615(2) 0.1147(2) 0.0503(2) 0.0457(10) Uani 1 1 d . . .
H48A H 0.4658 0.1696 0.0164 0.055 Uiso 1 1 calc R . .
H48B H 0.5250 0.0826 0.0442 0.055 Uiso 1 1 calc R . .
C49 C 0.4035(2) 0.0797(2) 0.0294(2) 0.0469(10) Uani 1 1 d . . .
H49A H 0.4078 0.0223 0.0575 0.056 Uiso 1 1 calc R . .
H49B H 0.4287 0.0858 -0.0243 0.056 Uiso 1 1 calc R . .
C50 C 0.3004(2) 0.1227(2) 0.0473(2) 0.0403(9) Uani 1 1 d . . .
H50A H 0.2949 0.1784 0.0141 0.048 Uiso 1 1 calc R . .
H50B H 0.2632 0.0960 0.0386 0.048 Uiso 1 1 calc R . .
C51 C 0.2631(2) 0.1211(2) 0.1290(2) 0.0347(9) Uani 1 1 d . . .
H51A H 0.1978 0.1493 0.1397 0.042 Uiso 1 1 calc R . .
H51B H 0.2653 0.0654 0.1623 0.042 Uiso 1 1 calc R . .
C52 C 0.2270(3) 0.4459(2) 0.1303(2) 0.0504(11) Uani 1 1 d . . .
H52A H 0.2035 0.4189 0.1837 0.076 Uiso 1 1 calc R . .
H52B H 0.1932 0.5009 0.1179 0.076 Uiso 1 1 calc R . .
H52C H 0.2930 0.4454 0.1171 0.076 Uiso 1 1 calc R . .
C53 C 0.0889(2) 0.4327(2) 0.0660(2) 0.0484(11) Uani 1 1 d . . .
H53A H 0.0800 0.4067 0.0368 0.073 Uiso 1 1 calc R . .
H53B H 0.0812 0.4901 0.0405 0.073 Uiso 1 1 calc R . .
H53C H 0.0431 0.4219 0.1152 0.073 Uiso 1 1 calc R . .
C54 C 0.2927(3) 0.4126(2) -0.0219(2) 0.0433(10) Uani 1 1 d . . .
H54A H 0.3564 0.3991 -0.0200 0.065 Uiso 1 1 calc R . .
H54B H 0.2782 0.4690 -0.0499 0.065 Uiso 1 1 calc R . .
H54C H 0.2860 0.3803 -0.0463 0.065 Uiso 1 1 calc R . .
C55 C 0.0175(3) 0.1957(3) 0.0950(3) 0.0696(14) Uani 1 1 d . . .
H55A H 0.0611 0.2322 0.0677 0.104 Uiso 1 1 calc R . .
H55B H -0.0087 0.1925 0.0606 0.104 Uiso 1 1 calc R . .
H55C H 0.0500 0.1428 0.1180 0.104 Uiso 1 1 calc R . .
C56 C -0.1420(3) 0.3324(3) 0.1178(3) 0.0715(14) Uani 1 1 d . . .
H56A H -0.1989 0.3511 0.1527 0.107 Uiso 1 1 calc R . .
H56B H -0.1575 0.3252 0.0795 0.107 Uiso 1 1 calc R . .
H56C H -0.1020 0.3717 0.0943 0.107 Uiso 1 1 calc R . .
C57 C -0.1576(3) 0.1582(3) 0.2207(3) 0.0751(15) Uani 1 1 d . . .
H57A H -0.1242 0.1076 0.2467 0.113 Uiso 1 1 calc R . .
H57B H -0.1772 0.1503 0.1849 0.113 Uiso 1 1 calc R . .
H57C H -0.2122 0.1777 0.2569 0.113 Uiso 1 1 calc R . .
C58 C -0.0653(2) 0.22874(19) 0.3029(2) 0.0319(8) Uani 1 1 d . . .
C59 C -0.2042(3) 0.2036(3) 0.4129(2) 0.0614(13) Uani 1 1 d . . .
H59A H -0.1968 0.2318 0.4414 0.074 Uiso 1 1 calc R . .
H59B H -0.1709 0.1479 0.4276 0.074 Uiso 1 1 calc R . .
C60 C -0.3091(3) 0.2056(3) 0.4304(3) 0.0751(16) Uani 1 1 d . . .
H60A H -0.3157 0.1747 0.4040 0.090 Uiso 1 1 calc R . .
H60B H -0.3358 0.1805 0.4844 0.090 Uiso 1 1 calc R . .
C61 C -0.3620(3) 0.2907(3) 0.4065(3) 0.0650(13) Uani 1 1 d . . .
H61A H -0.3618 0.3202 0.4370 0.078 Uiso 1 1 calc R . .
H61B H -0.4271 0.2902 0.4146 0.078 Uiso 1 1 calc R . .
C62 C -0.3167(3) 0.3327(3) 0.3236(3) 0.0573(12) Uani 1 1 d . . .
H62A H -0.3477 0.3892 0.3098 0.069 Uiso 1 1 calc R . .
H62B H -0.3246 0.3076 0.2928 0.069 Uiso 1 1 calc R . .
C63 C -0.2126(2) 0.3271(2) 0.3083(2) 0.0472(10) Uani 1 1 d . . .
H63A H -0.1842 0.3523 0.2546 0.057 Uiso 1 1 calc R . .
H63B H -0.2049 0.3562 0.3359 0.057 Uiso 1 1 calc R . .
C64 C 0.0760(2) 0.1774(2) 0.3365(2) 0.0364(9) Uani 1 1 d . . .
C65 C 0.0626(3) 0.0546(2) 0.3220(2) 0.0456(10) Uani 1 1 d . . .
H65A H 0.0971 0.0361 0.2783 0.055 Uiso 1 1 calc R . .
H65B H 0.0025 0.0877 0.3150 0.055 Uiso 1 1 calc R . .
C66 C 0.0452(3) -0.0170(3) 0.3919(3) 0.0715(15) Uani 1 1 d . . .
H66A H 0.0154 -0.0512 0.3848 0.086 Uiso 1 1 calc R . .
H66B H 0.0025 0.0013 0.4344 0.086 Uiso 1 1 calc R . .
C67 C 0.1363(4) -0.0657(3) 0.4094(3) 0.097(2) Uani 1 1 d . . .
H67A H 0.1225 -0.1081 0.4579 0.116 Uiso 1 1 calc R . .
H67B H 0.1749 -0.0913 0.3709 0.116 Uiso 1 1 calc R . .
C68 C 0.1898(3) -0.0128(3) 0.4121(3) 0.0665(14) Uani 1 1 d . . .
H68A H 0.2501 -0.0445 0.4194 0.080 Uiso 1 1 calc R . .
H68B H 0.1546 0.0074 0.4547 0.080 Uiso 1 1 calc R . .
C69 C 0.2060(2) 0.0577(2) 0.3395(2) 0.0466(10) Uani 1 1 d . . .
H69A H 0.2380 0.0927 0.3432 0.056 Uiso 1 1 calc R . .
H69B H 0.2458 0.0379 0.2973 0.056 Uiso 1 1 calc R . .
C70 C 0.1584(3) 0.3428(3) 0.3803(2) 0.0556(11) Uani 1 1 d . . .
H70A H 0.1930 0.2996 0.4121 0.083 Uiso 1 1 calc R . .
H70B H 0.1288 0.3862 0.4016 0.083 Uiso 1 1 calc R . .
H70C H 0.2007 0.3624 0.3306 0.083 Uiso 1 1 calc R . .
C71 C -0.0154(3) 0.2715(3) 0.4716(2) 0.0606(12) Uani 1 1 d . . .
H71A H -0.0710 0.2619 0.4697 0.091 Uiso 1 1 calc R . .
H71B H -0.0329 0.3133 0.4943 0.091 Uiso 1 1 calc R . .
H71C H 0.0159 0.2226 0.5014 0.091 Uiso 1 1 calc R . .
C72 C 0.0013(3) 0.3903(2) 0.3100(2) 0.0537(11) Uani 1 1 d . . .
H72A H 0.0062 0.4409 0.3105 0.081 Uiso 1 1 calc R . .
H72B H -0.0639 0.3862 0.3278 0.081 Uiso 1 1 calc R . .
H72C H 0.0286 0.3877 0.2592 0.081 Uiso 1 1 calc R . .
Cu3 Cu 0.09772(3) 0.25892(2) 0.17888(2) 0.03172(12) Uani 1 1 d . . .
Cu2 Cu 0.09913(3) 0.31692(3) 0.73222(3) 0.03563(12) Uani 1 1 d . . .
Cu4 Cu 0.25466(3) 0.22828(3) 0.28235(3) 0.03640(12) Uani 1 1 d . . .
Cu1 Cu 0.32793(3) 0.20465(3) 0.73771(3) 0.03552(12) Uani 1 1 d . . .
N1 N 0.23756(18) 0.14257(16) 0.76289(16) 0.0325(7) Uani 1 1 d . . .
N2 N 0.2038(2) 0.1810(2) 0.64847(17) 0.0442(8) Uani 1 1 d . . .
N3 N 0.09188(19) 0.13371(17) 0.76536(17) 0.0361(7) Uani 1 1 d . . .
N4 N -0.06992(19) 0.15654(18) 0.80891(17) 0.0392(8) Uani 1 1 d . . .
N5 N 0.00524(19) 0.26896(17) 0.73985(17) 0.0341(7) Uani 1 1 d . . .
N6 N 0.18378(18) 0.36654(16) 0.73697(16) 0.0325(7) Uani 1 1 d . . .
N7 N 0.2923(2) 0.3865(2) 0.61465(18) 0.0481(9) Uani 1 1 d . . .
N8 N 0.33266(19) 0.38774(16) 0.71434(17) 0.0357(7) Uani 1 1 d . . .
N9 N 0.46850(19) 0.35050(17) 0.74875(17) 0.0369(7) Uani 1 1 d . . .
N10 N 0.42380(19) 0.25511(17) 0.72368(17) 0.0352(7) Uani 1 1 d . . .
N11 N 0.12652(19) 0.22256(17) 0.33785(16) 0.0336(7) Uani 1 1 d . . .
N12 N 0.1158(2) 0.10369(18) 0.3262(2) 0.0444(8) Uani 1 1 d . . .
N13 N -0.02016(19) 0.20151(17) 0.35331(16) 0.0345(7) Uani 1 1 d . . .
N14 N -0.16462(18) 0.24290(17) 0.33152(16) 0.0344(7) Uani 1 1 d . . .
N15 N -0.02687(17) 0.24226(16) 0.22793(16) 0.0297(7) Uani 1 1 d . . .
N16 N 0.21631(17) 0.28740(16) 0.12319(15) 0.0287(6) Uani 1 1 d . . .
N17 N 0.31940(18) 0.15993(16) 0.14351(17) 0.0330(7) Uani 1 1 d . . .
N18 N 0.37304(19) 0.27973(16) 0.10852(17) 0.0330(7) Uani 1 1 d . . .
N19 N 0.4935(2) 0.30806(18) 0.12547(17) 0.0392(8) Uani 1 1 d . . .
N20 N 0.38173(19) 0.23957(17) 0.23334(17) 0.0351(7) Uani 1 1 d . . .
Si5 Si 0.21459(7) 0.07513(6) 0.85658(6) 0.0337(2) Uani 1 1 d . . .
Si6 Si 0.21027(7) 0.39229(6) 0.07641(6) 0.0329(2) Uani 1 1 d . . .
Si7 Si 0.15122(7) 0.37604(6) 0.82744(6) 0.0334(2) Uani 1 1 d . . .
Si8 Si 0.06602(7) 0.30450(6) 0.37336(6) 0.0386(3) Uani 1 1 d . . .
Si9 Si -0.07903(7) 0.23370(7) 0.16992(6) 0.0397(3) Uani 1 1 d . . .
Si10 Si 0.53788(7) 0.20097(6) 0.69712(7) 0.0424(3) Uani 1 1 d . . .
Si11 Si -0.08418(8) 0.33592(7) 0.70258(7) 0.0472(3) Uani 1 1 d . . .
Si12 Si 0.45314(8) 0.18838(7) 0.29223(7) 0.0502(3) Uani 1 1 d . . .
C9 C 0.1458(3) 0.1766(3) 0.6088(2) 0.0635(13) Uani 1 1 d . . .
H9A H 0.1531 0.2191 0.5601 0.076 Uiso 1 1 calc R . .
H9B H 0.0798 0.1844 0.6383 0.076 Uiso 1 1 calc R . .
C8 C 0.1758(4) 0.0947(4) 0.5973(3) 0.0887(18) Uani 1 1 d . . .
H8A H 0.1391 0.0926 0.5690 0.106 Uiso 1 1 calc R . .
H8B H 0.1633 0.0527 0.6462 0.106 Uiso 1 1 calc R . .

loop_
_atom_site_aniso_label
_atom_site_aniso_U_11
_atom_site_aniso_U_22
_atom_site_aniso_U_33
_atom_site_aniso_U_23
_atom_site_aniso_U_13
_atom_site_aniso_U_12
C1 0.039(2) 0.059(3) 0.038(2) -0.005(2) -0.0156(18) -0.0080(19)
C2 0.059(3) 0.037(2) 0.062(3) -0.014(2) -0.020(2) -0.007(2)
C3 0.042(2) 0.052(2) 0.041(2) -0.019(2) -0.0038(19) -0.0096(19)
C4 0.035(2) 0.038(2) 0.036(2) -0.0116(17) -0.0080(17) -0.0093(17)
C5 0.041(2) 0.091(4) 0.035(2) -0.019(2) -0.0012(19) -0.020(2)
C6 0.050(3) 0.108(4) 0.078(4) -0.051(3) 0.003(3) -0.002(3)
C7 0.092(4) 0.138(6) 0.103(5) -0.086(4) 0.010(4) -0.033(4)
C10 0.033(2) 0.050(2) 0.025(2) -0.0136(17) -0.0088(16) -0.0133(18)
C11 0.038(2) 0.050(3) 0.069(3) -0.023(2) -0.005(2) -0.016(2)
C12 0.044(2) 0.059(3) 0.081(4) -0.020(3) -0.007(2) -0.026(2)
C13 0.039(2) 0.075(3) 0.062(3) -0.003(3) -0.006(2) -0.028(2)
C14 0.038(2) 0.074(3) 0.045(3) -0.015(2) -0.002(2) -0.012(2)
C15 0.038(2) 0.064(3) 0.045(3) -0.020(2) -0.0027(19) -0.014(2)
C16 0.066(3) 0.069(3) 0.092(4) 0.018(3) -0.051(3) -0.024(3)
C17 0.047(3) 0.082(3) 0.054(3) -0.013(2) -0.021(2) -0.025(2)
C18 0.059(3) 0.090(4) 0.121(5) -0.060(4) -0.042(3) 0.019(3)
C19 0.050(2) 0.036(2) 0.058(3) -0.0139(19) -0.021(2) -0.0075(18)
C20 0.035(2) 0.052(2) 0.052(3) -0.020(2) -0.0098(19) -0.0069(18)
C21 0.039(2) 0.036(2) 0.041(2) -0.0067(17) -0.0139(18) -0.0069(17)
C22 0.055(3) 0.095(4) 0.042(3) 0.005(2) -0.020(2) -0.036(3)
C23 0.031(2) 0.0271(19) 0.046(2) -0.0047(17) -0.0160(18) -0.0043(16)
C24 0.069(4) 0.112(5) 0.096(5) 0.025(4) -0.049(3) -0.030(3)
C25 0.110(5) 0.196(8) 0.114(6) 0.097(5) -0.076(4) -0.093(5)
C26 0.076(4) 0.131(5) 0.097(5) 0.046(4) -0.039(3) -0.065(4)
C27 0.036(2) 0.089(3) 0.040(3) -0.001(2) -0.0069(19) -0.020(2)
C28 0.0277(19) 0.036(2) 0.027(2) -0.0012(16) -0.0050(15) -0.0098(16)
C29 0.061(3) 0.047(3) 0.078(3) -0.013(2) -0.033(3) -0.017(2)
C30 0.057(3) 0.074(3) 0.083(4) -0.031(3) -0.021(3) -0.023(2)
C31 0.039(2) 0.107(4) 0.072(4) -0.046(3) -0.012(2) -0.023(3)
C32 0.046(3) 0.095(4) 0.055(3) -0.023(3) -0.021(2) -0.014(3)
C33 0.038(2) 0.062(3) 0.046(3) -0.021(2) -0.0135(19) -0.0060(19)
C34 0.037(2) 0.066(3) 0.065(3) -0.021(2) -0.003(2) -0.017(2)
C35 0.038(3) 0.096(4) 0.117(5) -0.073(4) 0.013(3) -0.015(2)
C36 0.052(3) 0.059(3) 0.076(4) -0.011(3) -0.020(3) 0.014(2)
C37 0.063(3) 0.075(3) 0.059(3) 0.000(3) -0.030(3) -0.015(3)
C38 0.112(5) 0.112(5) 0.110(5) -0.044(4) -0.071(4) -0.014(4)
C39 0.035(3) 0.095(4) 0.090(4) 0.013(3) -0.020(3) 0.004(3)
C40 0.0234(18) 0.031(2) 0.047(2) -0.0179(17) -0.0096(17) 0.0009(15)
C41 0.046(2) 0.049(3) 0.076(3) -0.022(2) -0.016(2) -0.017(2)
C42 0.052(3) 0.062(3) 0.081(4) -0.026(3) -0.020(2) -0.024(2)
C43 0.044(2) 0.065(3) 0.076(4) -0.002(3) -0.025(2) -0.027(2)
C44 0.044(3) 0.098(4) 0.052(3) -0.015(3) -0.005(2) -0.034(3)
C45 0.048(3) 0.082(3) 0.049(3) -0.016(2) -0.008(2) -0.033(2)
C46 0.0297(19) 0.035(2) 0.0233(19) -0.0070(15) -0.0054(15) -0.0097(16)
C47 0.031(2) 0.031(2) 0.057(3) -0.0137(18) -0.0215(19) 0.0032(16)
C48 0.028(2) 0.046(2) 0.055(3) -0.018(2) -0.0088(19) 0.0004(17)
C49 0.040(2) 0.054(3) 0.046(3) -0.024(2) -0.0080(19) -0.0022(19)
C50 0.041(2) 0.038(2) 0.042(2) -0.0092(18) -0.0167(18) -0.0083(17)
C51 0.0277(18) 0.0271(19) 0.047(2) -0.0102(16) -0.0101(17) -0.0050(15)
C52 0.056(3) 0.048(2) 0.050(3) -0.022(2) -0.011(2) -0.011(2)
C53 0.039(2) 0.035(2) 0.058(3) -0.0100(19) -0.014(2) 0.0035(18)
C54 0.045(2) 0.045(2) 0.036(2) -0.0092(18) -0.0070(18) -0.0153(18)
C55 0.044(3) 0.111(4) 0.075(4) -0.065(3) -0.015(2) 0.000(3)
C56 0.071(3) 0.077(3) 0.079(4) -0.025(3) -0.051(3) 0.005(3)
C57 0.065(3) 0.096(4) 0.089(4) -0.046(3) -0.013(3) -0.040(3)
C58 0.0285(19) 0.0255(19) 0.039(2) -0.0071(16) -0.0085(17) -0.0075(15)
C59 0.032(2) 0.081(3) 0.045(3) 0.002(2) -0.0070(19) -0.012(2)
C60 0.035(2) 0.104(4) 0.051(3) 0.004(3) 0.003(2) -0.025(3)
C61 0.030(2) 0.106(4) 0.060(3) -0.038(3) -0.005(2) -0.010(2)
C62 0.031(2) 0.056(3) 0.067(3) -0.017(2) -0.014(2) 0.009(2)
C63 0.033(2) 0.045(2) 0.056(3) -0.017(2) -0.0069(19) -0.0054(18)
C64 0.030(2) 0.041(2) 0.031(2) -0.0039(17) -0.0110(16) -0.0052(17)
C65 0.039(2) 0.040(2) 0.056(3) -0.015(2) -0.019(2) -0.0011(18)
C66 0.060(3) 0.069(3) 0.072(4) 0.014(3) -0.026(3) -0.034(3)
C67 0.093(4) 0.060(3) 0.120(5) 0.043(3) -0.071(4) -0.037(3)
C68 0.044(3) 0.071(3) 0.064(3) 0.011(2) -0.027(2) -0.013(2)
C69 0.028(2) 0.040(2) 0.059(3) -0.010(2) -0.0113(19) -0.0011(17)
C70 0.052(3) 0.067(3) 0.058(3) -0.030(2) -0.015(2) -0.013(2)
C71 0.049(3) 0.089(3) 0.042(3) -0.025(2) -0.005(2) -0.017(2)
C72 0.051(3) 0.051(3) 0.056(3) -0.013(2) -0.021(2) -0.004(2)
Cu3 0.0223(2) 0.0354(2) 0.0346(3) -0.01012(19) -0.00576(18) -0.00667(18)
Cu2 0.0295(2) 0.0404(3) 0.0377(3) -0.0091(2) -0.0110(2) -0.0109(2)
Cu4 0.0248(2) 0.0429(3) 0.0382(3) -0.0122(2) -0.0075(2) -0.00579(19)
Cu1 0.0290(2) 0.0382(3) 0.0371(3) -0.0098(2) -0.0079(2) -0.00878(19)
N1 0.0252(15) 0.0373(17) 0.0336(18) -0.0107(13) -0.0079(13) -0.0061(13)
N2 0.0321(17) 0.069(2) 0.0286(19) -0.0118(16) -0.0053(14) -0.0150(16)
N3 0.0303(16) 0.0416(18) 0.0352(18) -0.0105(14) -0.0079(14) -0.0098(14)
N4 0.0302(16) 0.0451(19) 0.042(2) -0.0149(15) -0.0044(14) -0.0140(14)
N5 0.0276(15) 0.0402(18) 0.0377(18) -0.0109(14) -0.0104(13) -0.0116(13)
N6 0.0280(15) 0.0322(16) 0.0353(18) -0.0033(13) -0.0128(13) -0.0091(13)
N7 0.0354(18) 0.067(2) 0.033(2) -0.0001(16) -0.0109(15) -0.0192(16)
N8 0.0276(16) 0.0334(17) 0.0406(19) -0.0051(14) -0.0123(14) -0.0052(13)
N9 0.0262(16) 0.0403(18) 0.044(2) -0.0102(15) -0.0128(14) -0.0076(13)
N10 0.0251(15) 0.0341(17) 0.0399(19) -0.0078(14) -0.0070(13) -0.0061(13)
N11 0.0278(15) 0.0384(17) 0.0305(17) -0.0074(13) -0.0080(13) -0.0069(13)
N12 0.0314(17) 0.0331(18) 0.068(2) -0.0133(16) -0.0231(16) 0.0014(14)
N13 0.0270(16) 0.0380(17) 0.0322(18) -0.0062(14) -0.0096(13) -0.0039(13)
N14 0.0204(14) 0.0407(18) 0.0312(17) -0.0042(14) -0.0032(13) -0.0071(13)
N15 0.0199(14) 0.0335(16) 0.0324(18) -0.0094(13) -0.0048(13) -0.0063(12)
N16 0.0194(14) 0.0331(16) 0.0308(17) -0.0107(13) -0.0033(12) -0.0057(12)
N17 0.0278(15) 0.0265(16) 0.0431(19) -0.0095(13) -0.0117(14) -0.0037(12)
N18 0.0265(15) 0.0318(16) 0.0389(18) -0.0091(13) -0.0110(14) -0.0048(13)
N19 0.0298(16) 0.0500(19) 0.042(2) -0.0159(16) -0.0072(14) -0.0152(14)
N20 0.0265(16) 0.0439(18) 0.0360(19) -0.0132(14) -0.0084(14) -0.0088(14)
Si5 0.0331(5) 0.0332(5) 0.0326(6) -0.0103(4) -0.0089(4) -0.0052(4)
Si6 0.0302(5) 0.0306(5) 0.0342(6) -0.0109(4) -0.0054(4) -0.0053(4)
Si7 0.0294(5) 0.0304(5) 0.0388(6) -0.0088(4) -0.0120(5) -0.0044(4)
Si8 0.0316(5) 0.0478(6) 0.0349(6) -0.0146(5) -0.0090(5) -0.0051(5)
Si9 0.0275(5) 0.0522(7) 0.0453(7) -0.0229(5) -0.0111(5) -0.0056(5)
Si10 0.0282(5) 0.0413(6) 0.0504(7) -0.0153(5) -0.0050(5) -0.0051(5)
Si11 0.0355(6) 0.0506(7) 0.0579(8) -0.0116(6) -0.0221(6) -0.0083(5)
Si12 0.0318(6) 0.0658(8) 0.0523(8) -0.0155(6) -0.0174(5) -0.0070(5)
C9 0.049(3) 0.108(4) 0.039(3) -0.023(3) -0.011(2) -0.026(3)
C8 0.081(4) 0.136(5) 0.079(4) -0.062(4) -0.005(3) -0.046(4)

loop_
_atom_type_symbol
_atom_type_description
_atom_type_scat_dispersion_real
_atom_type_scat_dispersion_imag
_atom_type_scat_source
C C 0.0033 0.0016 'International Tables Vol C Tables 4.2.6.8 and 6.1.1.4'
H H 0.0000 0.0000 'International Tables Vol C Tables 4.2.6.8 and 6.1.1.4'
N N 0.0061 0.0033 'International Tables Vol C Tables 4.2.6.8 and 6.1.1.4'
Si Si 0.0817 0.0704 'International Tables Vol C Tables 4.2.6.8 and 6.1.1.4'
Cu Cu 0.3201 1.2651 'International Tables Vol C Tables 4.2.6.8 and 6.1.1.4'

loop_
_geom_angle_atom_site_label_1
_geom_angle_atom_site_label_2
_geom_angle_atom_site_label_3
_geom_angle
_geom_angle_site_symmetry_1
_geom_angle_site_symmetry_3
_geom_angle_publ_flag
Si5 C1 H1A 109.5 . . ?
Si5 C1 H1B 109.5 . . ?
H1A C1 H1B 109.5 . . ?
Si5 C1 H1C 109.5 . . ?
H1A C1 H1C 109.5 . . ?
H1B C1 H1C 109.5 . . ?
Si5 C2 H2A 109.5 . . ?
Si5 C2 H2B 109.5 . . ?
H2A C2 H2B 109.5 . . ?
Si5 C2 H2C 109.5 . . ?
H2A C2 H2C 109.5 . . ?
H2B C2 H2C 109.5 . . ?
Si5 C3 H3A 109.5 . . ?
Si5 C3 H3B 109.5 . . ?
H3A C3 H3B 109.5 . . ?
Si5 C3 H3C 109.5 . . ?
H3A C3 H3C 109.5 . . ?
H3B C3 H3C 109.5 . . ?
N1 C4 N2 122.1(3) . . ?
N1 C4 N3 118.6(3) . . ?
N2 C4 N3 119.1(3) . . ?
N2 C5 C6 110.1(4) . . ?
N2 C5 H5A 109.6 . . ?
C6 C5 H5A 109.6 . . ?
N2 C5 H5B 109.6 . . ?
C6 C5 H5B 109.6 . . ?
H5A C5 H5B 108.2 . . ?
C5 C6 C7 110.7(4) . . ?
C5 C6 H6A 109.5 . . ?
C7 C6 H6A 109.5 . . ?
C5 C6 H6B 109.5 . . ?
C7 C6 H6B 109.5 . . ?
H6A C6 H6B 108.1 . . ?
C8 C7 C6 110.8(4) . . ?
C8 C7 H7A 109.5 . . ?
C6 C7 H7A 109.5 . . ?
C8 C7 H7B 109.5 . . ?
C6 C7 H7B 109.5 . . ?
H7A C7 H7B 108.1 . . ?
N3 C10 N5 126.3(3) . . ?
N3 C10 N4 115.9(3) . . ?
N5 C10 N4 117.8(3) . . ?
N4 C11 C12 108.5(3) . . ?
N4 C11 H11A 110.0 . . ?
C12 C11 H11A 110.0 . . ?
N4 C11 H11B 110.0 . . ?
C12 C11 H11B 110.0 . . ?
H11A C11 H11B 108.4 . . ?
C13 C12 C11 111.0(4) . . ?
C13 C12 H12A 109.4 . . ?
C11 C12 H12A 109.4 . . ?
C13 C12 H12B 109.4 . . ?
C11 C12 H12B 109.4 . . ?
H12A C12 H12B 108.0 . . ?
C12 C13 C14 111.4(3) . . ?
C12 C13 H13A 109.3 . . ?
C14 C13 H13A 109.3 . . ?
C12 C13 H13B 109.3 . . ?
C14 C13 H13B 109.3 . . ?
H13A C13 H13B 108.0 . . ?
C13 C14 C15 110.1(3) . . ?
C13 C14 H14A 109.6 . . ?
C15 C14 H14A 109.6 . . ?
C13 C14 H14B 109.6 . . ?
C15 C14 H14B 109.6 . . ?
H14A C14 H14B 108.2 . . ?
N4 C15 C14 110.7(3) . . ?
N4 C15 H15A 109.5 . . ?
C14 C15 H15A 109.5 . . ?
N4 C15 H15B 109.5 . . ?
C14 C15 H15B 109.5 . . ?
H15A C15 H15B 108.1 . . ?
Si11 C16 H16A 109.5 . . ?
Si11 C16 H16B 109.5 . . ?
H16A C16 H16B 109.5 . . ?
Si11 C16 H16C 109.5 . . ?
H16A C16 H16C 109.5 . . ?
H16B C16 H16C 109.5 . . ?
Si11 C17 H17A 109.5 . . ?
Si11 C17 H17B 109.5 . . ?
H17A C17 H17B 109.5 . . ?
Si11 C17 H17C 109.5 . . ?
H17A C17 H17C 109.5 . . ?
H17B C17 H17C 109.5 . . ?
Si11 C18 H18A 109.5 . . ?
Si11 C18 H18B 109.5 . . ?
H18A C18 H18B 109.5 . . ?
Si11 C18 H18C 109.5 . . ?
H18A C18 H18C 109.5 . . ?
H18B C18 H18C 109.5 . . ?
Si7 C19 H19A 109.5 . . ?
Si7 C19 H19B 109.5 . . ?
H19A C19 H19B 109.5 . . ?
Si7 C19 H19C 109.5 . . ?
H19A C19 H19C 109.5 . . ?
H19B C19 H19C 109.5 . . ?
Si7 C20 H20A 109.5 . . ?
Si7 C20 H20B 109.5 . . ?
H20A C20 H20B 109.5 . . ?
Si7 C20 H20C 109.5 . . ?
H20A C20 H20C 109.5 . . ?
H20B C20 H20C 109.5 . . ?
Si7 C21 H21A 109.5 . . ?
Si7 C21 H21B 109.5 . . ?
H21A C21 H21B 109.5 . . ?
Si7 C21 H21C 109.5 . . ?
H21A C21 H21C 109.5 . . ?
H21B C21 H21C 109.5 . . ?
N7 C22 C24 110.5(4) . . ?
N7 C22 H22A 109.6 . . ?
C24 C22 H22A 109.6 . . ?
N7 C22 H22B 109.6 . . ?
C24 C22 H22B 109.6 . . ?
H22A C22 H22B 108.1 . . ?
N6 C23 N7 122.3(3) . . ?
N6 C23 N8 119.2(3) . . ?
N7 C23 N8 118.3(3) . . ?
C22 C24 C25 110.1(5) . . ?
C22 C24 H24A 109.6 . . ?
C25 C24 H24A 109.6 . . ?
C22 C24 H24B 109.6 . . ?
C25 C24 H24B 109.6 . . ?
H24A C24 H24B 108.2 . . ?
C26 C25 C24 109.3(5) . . ?
C26 C25 H25A 109.8 . . ?
C24 C25 H25A 109.8 . . ?
C26 C25 H25B 109.8 . . ?
C24 C25 H25B 109.8 . . ?
H25A C25 H25B 108.3 . . ?
C27 C26 C25 110.8(5) . . ?
C27 C26 H26A 109.5 . . ?
C25 C26 H26A 109.5 . . ?
C27 C26 H26B 109.5 . . ?
C25 C26 H26B 109.5 . . ?
H26A C26 H26B 108.1 . . ?
N7 C27 C26 110.0(4) . . ?
N7 C27 H27A 109.7 . . ?
C26 C27 H27A 109.7 . . ?
N7 C27 H27B 109.7 . . ?
C26 C27 H27B 109.7 . . ?
H27A C27 H27B 108.2 . . ?
N8 C28 N10 126.0(3) . . ?
N8 C28 N9 116.0(3) . . ?
N10 C28 N9 118.0(3) . . ?
N9 C29 C30 110.4(3) . . ?
N9 C29 H29A 109.6 . . ?
C30 C29 H29A 109.6 . . ?
N9 C29 H29B 109.6 . . ?
C30 C29 H29B 109.6 . . ?
H29A C29 H29B 108.1 . . ?
C31 C30 C29 111.3(4) . . ?
C31 C30 H30A 109.4 . . ?
C29 C30 H30A 109.4 . . ?
C31 C30 H30B 109.4 . . ?
C29 C30 H30B 109.4 . . ?
H30A C30 H30B 108.0 . . ?
C30 C31 C32 110.0(4) . . ?
C30 C31 H31A 109.7 . . ?
C32 C31 H31A 109.7 . . ?
C30 C31 H31B 109.7 . . ?
C32 C31 H31B 109.7 . . ?
H31A C31 H31B 108.2 . . ?
C31 C32 C33 111.0(4) . . ?
C31 C32 H32A 109.4 . . ?
C33 C32 H32A 109.4 . . ?
C31 C32 H32B 109.4 . . ?
C33 C32 H32B 109.4 . . ?
H32A C32 H32B 108.0 . . ?
N9 C33 C32 110.9(3) . . ?
N9 C33 H33A 109.5 . . ?
C32 C33 H33A 109.5 . . ?
N9 C33 H33B 109.5 . . ?
C32 C33 H33B 109.5 . . ?
H33A C33 H33B 108.1 . . ?
Si10 C34 H34A 109.5 . . ?
Si10 C34 H34B 109.5 . . ?
H34A C34 H34B 109.5 . . ?
Si10 C34 H34C 109.5 . . ?
H34A C34 H34C 109.5 . . ?
H34B C34 H34C 109.5 . . ?
Si10 C35 H35A 109.5 . . ?
Si10 C35 H35B 109.5 . . ?
H35A C35 H35B 109.5 . . ?
Si10 C35 H35C 109.5 . . ?
H35A C35 H35C 109.5 . . ?
H35B C35 H35C 109.5 . . ?
Si10 C36 H36A 109.5 . . ?
Si10 C36 H36B 109.5 . . ?
H36A C36 H36B 109.5 . . ?
Si10 C36 H36C 109.5 . . ?
H36A C36 H36C 109.5 . . ?
H36B C36 H36C 109.5 . . ?
Si12 C37 H37A 109.5 . . ?
Si12 C37 H37B 109.5 . . ?
H37A C37 H37B 109.5 . . ?
Si12 C37 H37C 109.5 . . ?
H37A C37 H37C 109.5 . . ?
H37B C37 H37C 109.5 . . ?
Si12 C38 H38A 109.5 . . ?
Si12 C38 H38B 109.5 . . ?
H38A C38 H38B 109.5 . . ?
Si12 C38 H38C 109.5 . . ?
H38A C38 H38C 109.5 . . ?
H38B C38 H38C 109.5 . . ?
Si12 C39 H39A 109.5 . . ?
Si12 C39 H39B 109.5 . . ?
H39A C39 H39B 109.5 . . ?
Si12 C39 H39C 109.5 . . ?
H39A C39 H39C 109.5 . . ?
H39B C39 H39C 109.5 . . ?
N18 C40 N20 126.1(3) . . ?
N18 C40 N19 115.1(3) . . ?
N20 C40 N19 118.8(3) . . ?
N19 C41 C42 110.6(3) . . ?
N19 C41 H41A 109.5 . . ?
C42 C41 H41A 109.5 . . ?
N19 C41 H41B 109.5 . . ?
C42 C41 H41B 109.5 . . ?
H41A C41 H41B 108.1 . . ?
C43 C42 C41 111.1(4) . . ?
C43 C42 H42A 109.4 . . ?
C41 C42 H42A 109.4 . . ?
C43 C42 H42B 109.4 . . ?
C41 C42 H42B 109.4 . . ?
H42A C42 H42B 108.0 . . ?
C44 C43 C42 110.3(4) . . ?
C44 C43 H43A 109.6 . . ?
C42 C43 H43A 109.6 . . ?
C44 C43 H43B 109.6 . . ?
C42 C43 H43B 109.6 . . ?
H43A C43 H43B 108.1 . . ?
C43 C44 C45 110.8(4) . . ?
C43 C44 H44A 109.5 . . ?
C45 C44 H44A 109.5 . . ?
C43 C44 H44B 109.5 . . ?
C45 C44 H44B 109.5 . . ?
H44A C44 H44B 108.1 . . ?
N19 C45 C44 110.5(3) . . ?
N19 C45 H45A 109.5 . . ?
C44 C45 H45A 109.5 . . ?
N19 C45 H45B 109.5 . . ?
C44 C45 H45B 109.5 . . ?
H45A C45 H45B 108.1 . . ?
N16 C46 N17 122.4(3) . . ?
N16 C46 N18 118.6(3) . . ?
N17 C46 N18 118.7(3) . . ?
N17 C47 C48 110.4(3) . . ?
N17 C47 H47A 109.6 . . ?
C48 C47 H47A 109.6 . . ?
N17 C47 H47B 109.6 . . ?
C48 C47 H47B 109.6 . . ?
H47A C47 H47B 108.1 . . ?
C49 C48 C47 111.1(3) . . ?
C49 C48 H48A 109.4 . . ?
C47 C48 H48A 109.4 . . ?
C49 C48 H48B 109.4 . . ?
C47 C48 H48B 109.4 . . ?
H48A C48 H48B 108.0 . . ?
C48 C49 C50 110.7(3) . . ?
C48 C49 H49A 109.5 . . ?
C50 C49 H49A 109.5 . . ?
C48 C49 H49B 109.5 . . ?
C50 C49 H49B 109.5 . . ?
H49A C49 H49B 108.1 . . ?
C51 C50 C49 110.1(3) . . ?
C51 C50 H50A 109.6 . . ?
C49 C50 H50A 109.6 . . ?
C51 C50 H50B 109.6 . . ?
C49 C50 H50B 109.6 . . ?
H50A C50 H50B 108.2 . . ?
N17 C51 C50 110.4(3) . . ?
N17 C51 H51A 109.6 . . ?
C50 C51 H51A 109.6 . . ?
N17 C51 H51B 109.6 . . ?
C50 C51 H51B 109.6 . . ?
H51A C51 H51B 108.1 . . ?
Si6 C52 H52A 109.5 . . ?
Si6 C52 H52B 109.5 . . ?
H52A C52 H52B 109.5 . . ?
Si6 C52 H52C 109.5 . . ?
H52A C52 H52C 109.5 . . ?
H52B C52 H52C 109.5 . . ?
Si6 C53 H53A 109.5 . . ?
Si6 C53 H53B 109.5 . . ?
H53A C53 H53B 109.5 . . ?
Si6 C53 H53C 109.5 . . ?
H53A C53 H53C 109.5 . . ?
H53B C53 H53C 109.5 . . ?
Si6 C54 H54A 109.5 . . ?
Si6 C54 H54B 109.5 . . ?
H54A C54 H54B 109.5 . . ?
Si6 C54 H54C 109.5 . . ?
H54A C54 H54C 109.5 . . ?
H54B C54 H54C 109.5 . . ?
Si9 C55 H55A 109.5 . . ?
Si9 C55 H55B 109.5 . . ?
H55A C55 H55B 109.5 . . ?
Si9 C55 H55C 109.5 . . ?
H55A C55 H55C 109.5 . . ?
H55B C55 H55C 109.5 . . ?
Si9 C56 H56A 109.5 . . ?
Si9 C56 H56B 109.5 . . ?
H56A C56 H56B 109.5 . . ?
Si9 C56 H56C 109.5 . . ?
H56A C56 H56C 109.5 . . ?
H56B C56 H56C 109.5 . . ?
Si9 C57 H57A 109.5 . . ?
Si9 C57 H57B 109.5 . . ?
H57A C57 H57B 109.5 . . ?
Si9 C57 H57C 109.5 . . ?
H57A C57 H57C 109.5 . . ?
H57B C57 H57C 109.5 . . ?
N13 C58 N15 126.8(3) . . ?
N13 C58 N14 115.7(3) . . ?
N15 C58 N14 117.5(3) . . ?
N14 C59 C60 109.2(3) . . ?
N14 C59 H59A 109.8 . . ?
C60 C59 H59A 109.8 . . ?
N14 C59 H59B 109.8 . . ?
C60 C59 H59B 109.8 . . ?
H59A C59 H59B 108.3 . . ?
C61 C60 C59 111.2(4) . . ?
C61 C60 H60A 109.4 . . ?
C59 C60 H60A 109.4 . . ?
C61 C60 H60B 109.4 . . ?
C59 C60 H60B 109.4 . . ?
H60A C60 H60B 108.0 . . ?
C60 C61 C62 110.0(4) . . ?
C60 C61 H61A 109.7 . . ?
C62 C61 H61A 109.7 . . ?
C60 C61 H61B 109.7 . . ?
C62 C61 H61B 109.7 . . ?
H61A C61 H61B 108.2 . . ?
C61 C62 C63 110.6(4) . . ?
C61 C62 H62A 109.5 . . ?
C63 C62 H62A 109.5 . . ?
C61 C62 H62B 109.5 . . ?
C63 C62 H62B 109.5 . . ?
H62A C62 H62B 108.1 . . ?
N14 C63 C62 110.9(3) . . ?
N14 C63 H63A 109.5 . . ?
C62 C63 H63A 109.5 . . ?
N14 C63 H63B 109.5 . . ?
C62 C63 H63B 109.5 . . ?
H63A C63 H63B 108.0 . . ?
N11 C64 N12 121.9(3) . . ?
N11 C64 N13 119.5(3) . . ?
N12 C64 N13 118.4(3) . . ?
N12 C65 C66 111.9(4) . . ?
N12 C65 H65A 109.2 . . ?
C66 C65 H65A 109.2 . . ?
N12 C65 H65B 109.2 . . ?
C66 C65 H65B 109.2 . . ?
H65A C65 H65B 107.9 . . ?
C65 C66 C67 111.1(4) . . ?
C65 C66 H66A 109.4 . . ?
C67 C66 H66A 109.4 . . ?
C65 C66 H66B 109.4 . . ?
C67 C66 H66B 109.4 . . ?
H66A C66 H66B 108.0 . . ?
C68 C67 C66 111.0(4) . . ?
C68 C67 H67A 109.4 . . ?
C66 C67 H67A 109.4 . . ?
C68 C67 H67B 109.4 . . ?
C66 C67 H67B 109.4 . . ?
H67A C67 H67B 108.0 . . ?
C67 C68 C69 110.8(4) . . ?
C67 C68 H68A 109.5 . . ?
C69 C68 H68A 109.5 . . ?
C67 C68 H68B 109.5 . . ?
C69 C68 H68B 109.5 . . ?
H68A C68 H68B 108.1 . . ?
N12 C69 C68 109.8(3) . . ?
N12 C69 H69A 109.7 . . ?
C68 C69 H69A 109.7 . . ?
N12 C69 H69B 109.7 . . ?
C68 C69 H69B 109.7 . . ?
H69A C69 H69B 108.2 . . ?
Si8 C70 H70A 109.5 . . ?
Si8 C70 H70B 109.5 . . ?
H70A C70 H70B 109.5 . . ?
Si8 C70 H70C 109.5 . . ?
H70A C70 H70C 109.5 . . ?
H70B C70 H70C 109.5 . . ?
Si8 C71 H71A 109.5 . . ?
Si8 C71 H71B 109.5 . . ?
H71A C71 H71B 109.5 . . ?
Si8 C71 H71C 109.5 . . ?
H71A C71 H71C 109.5 . . ?
H71B C71 H71C 109.5 . . ?
Si8 C72 H72A 109.5 . . ?
Si8 C72 H72B 109.5 . . ?
H72A C72 H72B 109.5 . . ?
Si8 C72 H72C 109.5 . . ?
H72A C72 H72C 109.5 . . ?
H72B C72 H72C 109.5 . . ?
N16 Cu3 N15 173.36(11) . . ?
N5 Cu2 N6 172.55(13) . . ?
N20 Cu4 N11 174.26(13) . . ?
N10 Cu1 N1 172.05(12) . . ?
C4 N1 Si5 117.1(2) . . ?
C4 N1 Cu1 127.6(2) . . ?
Si5 N1 Cu1 113.83(16) . . ?
C4 N2 C9 120.6(3) . . ?
C4 N2 C5 120.4(3) . . ?
C9 N2 C5 111.4(3) . . ?
C10 N3 C4 122.3(3) . . ?
C10 N4 C15 116.0(3) . . ?
C10 N4 C11 117.1(3) . . ?
C15 N4 C11 110.8(3) . . ?
C10 N5 Si11 125.6(2) . . ?
C10 N5 Cu2 119.5(2) . . ?
Si11 N5 Cu2 114.82(16) . . ?
C23 N6 Si7 119.3(3) . . ?
C23 N6 Cu2 128.2(3) . . ?
Si7 N6 Cu2 110.80(14) . . ?
C23 N7 C22 123.3(3) . . ?
C23 N7 C27 122.2(3) . . ?
C22 N7 C27 112.3(3) . . ?
C28 N8 C23 121.8(3) . . ?
C28 N9 C33 115.0(3) . . ?
C28 N9 C29 116.1(3) . . ?
C33 N9 C29 109.6(3) . . ?
C28 N10 Si10 123.0(2) . . ?
C28 N10 Cu1 122.0(2) . . ?
Si10 N10 Cu1 114.79(16) . . ?
C64 N11 Si8 118.3(2) . . ?
C64 N11 Cu4 126.7(2) . . ?
Si8 N11 Cu4 112.82(15) . . ?
C64 N12 C65 122.7(3) . . ?
C64 N12 C69 122.3(3) . . ?
C65 N12 C69 112.9(3) . . ?
C58 N13 C64 123.5(3) . . ?
C58 N14 C63 115.8(3) . . ?
C58 N14 C59 116.1(3) . . ?
C63 N14 C59 110.8(3) . . ?
C58 N15 Si9 124.7(2) . . ?
C58 N15 Cu3 121.2(2) . . ?
Si9 N15 Cu3 113.68(15) . . ?
C46 N16 Si6 117.3(2) . . ?
C46 N16 Cu3 127.8(2) . . ?
Si6 N16 Cu3 113.39(13) . . ?
C46 N17 C51 120.6(3) . . ?
C46 N17 C47 119.7(3) . . ?
C51 N17 C47 110.5(3) . . ?
C40 N18 C46 123.6(3) . . ?
C40 N19 C45 116.4(3) . . ?
C40 N19 C41 117.1(3) . . ?
C45 N19 C41 111.1(3) . . ?
C40 N20 Si12 125.8(2) . . ?
C40 N20 Cu4 120.2(2) . . ?
Si12 N20 Cu4 113.29(16) . . ?
N1 Si5 C3 115.28(16) . . ?
N1 Si5 C2 112.01(17) . . ?
C3 Si5 C2 109.33(18) . . ?
N1 Si5 C1 103.85(15) . . ?
C3 Si5 C1 109.36(19) . . ?
C2 Si5 C1 106.51(19) . . ?
N16 Si6 C52 113.53(17) . . ?
N16 Si6 C54 110.97(15) . . ?
C52 Si6 C54 111.92(18) . . ?
N16 Si6 C53 105.40(15) . . ?
C52 Si6 C53 108.64(18) . . ?
C54 Si6 C53 105.85(18) . . ?
N6 Si7 C19 112.29(16) . . ?
N6 Si7 C21 113.18(16) . . ?
C19 Si7 C21 110.70(18) . . ?
N6 Si7 C20 106.37(16) . . ?
C19 Si7 C20 106.99(18) . . ?
C21 Si7 C20 106.86(17) . . ?
N11 Si8 C70 105.98(16) . . ?
N11 Si8 C71 112.02(18) . . ?
C70 Si8 C71 106.5(2) . . ?
N11 Si8 C72 113.57(17) . . ?
C70 Si8 C72 107.95(19) . . ?
C71 Si8 C72 110.41(19) . . ?
N15 Si9 C57 113.1(2) . . ?
N15 Si9 C55 107.36(17) . . ?
C57 Si9 C55 106.2(2) . . ?
N15 Si9 C56 113.94(18) . . ?
C57 Si9 C56 110.4(2) . . ?
C55 Si9 C56 105.3(2) . . ?
N10 Si10 C34 113.17(17) . . ?
N10 Si10 C35 105.98(18) . . ?
C34 Si10 C35 107.1(2) . . ?
N10 Si10 C36 115.96(18) . . ?
C34 Si10 C36 108.5(2) . . ?
C35 Si10 C36 105.5(2) . . ?
N5 Si11 C17 114.12(18) . . ?
N5 Si11 C18 113.2(2) . . ?
C17 Si11 C18 109.4(2) . . ?
N5 Si11 C16 107.25(17) . . ?
C17 Si11 C16 106.5(2) . . ?
C18 Si11 C16 105.9(3) . . ?
N20 Si12 C38 113.1(2) . . ?
N20 Si12 C39 115.2(2) . . ?
C38 Si12 C39 109.5(3) . . ?
N20 Si12 C37 108.01(18) . . ?
C38 Si12 C37 106.8(3) . . ?
C39 Si12 C37 103.4(2) . . ?
N2 C9 C8 109.4(4) . . ?
N2 C9 H9A 109.8 . . ?
C8 C9 H9A 109.8 . . ?
N2 C9 H9B 109.8 . . ?
C8 C9 H9B 109.8 . . ?
H9A C9 H9B 108.2 . . ?
C9 C8 C7 111.0(4) . . ?
C9 C8 H8A 109.4 . . ?
C7 C8 H8A 109.4 . . ?
C9 C8 H8B 109.4 . . ?
C7 C8 H8B 109.4 . . ?
H8A C8 H8B 108.0 . . ?

loop_
_geom_bond_atom_site_label_1
_geom_bond_atom_site_label_2
_geom_bond_distance
_geom_bond_site_symmetry_2
_geom_bond_publ_flag
C1 Si5 1.874(4) . ?
C1 H1A 0.9600 . ?
C1 H1B 0.9600 . ?
C1 H1C 0.9600 . ?
C2 Si5 1.865(4) . ?
C2 H2A 0.9600 . ?
C2 H2B 0.9600 . ?
C2 H2C 0.9600 . ?
C3 Si5 1.859(4) . ?
C3 H3A 0.9600 . ?
C3 H3B 0.9600 . ?
C3 H3C 0.9600 . ?
C4 N1 1.327(4) . ?
C4 N2 1.354(5) . ?
C4 N3 1.369(4) . ?
C5 N2 1.462(4) . ?
C5 C6 1.503(6) . ?
C5 H5A 0.9700 . ?
C5 H5B 0.9700 . ?
C6 C7 1.522(7) . ?
C6 H6A 0.9700 . ?
C6 H6B 0.9700 . ?
C7 C8 1.520(7) . ?
C7 H7A 0.9700 . ?
C7 H7B 0.9700 . ?
C10 N3 1.308(4) . ?
C10 N5 1.353(4) . ?
C10 N4 1.398(4) . ?
C11 N4 1.464(5) . ?
C11 C12 1.526(5) . ?
C11 H11A 0.9700 . ?
C11 H11B 0.9700 . ?
C12 C13 1.494(6) . ?
C12 H12A 0.9700 . ?
C12 H12B 0.9700 . ?
C13 C14 1.512(6) . ?
C13 H13A 0.9700 . ?
C13 H13B 0.9700 . ?
C14 C15 1.525(5) . ?
C14 H14A 0.9700 . ?
C14 H14B 0.9700 . ?
C15 N4 1.456(5) . ?
C15 H15A 0.9700 . ?
C15 H15B 0.9700 . ?
C16 Si11 1.867(4) . ?
C16 H16A 0.9600 . ?
C16 H16B 0.9600 . ?
C16 H16C 0.9600 . ?
C17 Si11 1.860(4) . ?
C17 H17A 0.9600 . ?
C17 H17B 0.9600 . ?
C17 H17C 0.9600 . ?
C18 Si11 1.866(5) . ?
C18 H18A 0.9600 . ?
C18 H18B 0.9600 . ?
C18 H18C 0.9600 . ?
C19 Si7 1.857(4) . ?
C19 H19A 0.9600 . ?
C19 H19B 0.9600 . ?
C19 H19C 0.9600 . ?
C20 Si7 1.869(4) . ?
C20 H20A 0.9600 . ?
C20 H20B 0.9600 . ?
C20 H20C 0.9600 . ?
C21 Si7 1.861(3) . ?
C21 H21A 0.9600 . ?
C21 H21B 0.9600 . ?
C21 H21C 0.9600 . ?
C22 N7 1.450(5) . ?
C22 C24 1.471(6) . ?
C22 H22A 0.9700 . ?
C22 H22B 0.9700 . ?
C23 N6 1.329(4) . ?
C23 N7 1.358(5) . ?
C23 N8 1.367(4) . ?
C24 C25 1.530(7) . ?
C24 H24A 0.9700 . ?
C24 H24B 0.9700 . ?
C25 C26 1.520(8) . ?
C25 H25A 0.9700 . ?
C25 H25B 0.9700 . ?
C26 C27 1.487(6) . ?
C26 H26A 0.9700 . ?
C26 H26B 0.9700 . ?
C27 N7 1.456(5) . ?
C27 H27A 0.9700 . ?
C27 H27B 0.9700 . ?
C28 N8 1.311(4) . ?
C28 N10 1.351(4) . ?
C28 N9 1.404(4) . ?
C29 N9 1.474(5) . ?
C29 C30 1.514(6) . ?
C29 H29A 0.9700 . ?
C29 H29B 0.9700 . ?
C30 C31 1.489(6) . ?
C30 H30A 0.9700 . ?
C30 H30B 0.9700 . ?
C31 C32 1.507(6) . ?
C31 H31A 0.9700 . ?
C31 H31B 0.9700 . ?
C32 C33 1.511(5) . ?
C32 H32A 0.9700 . ?
C32 H32B 0.9700 . ?
C33 N9 1.466(5) . ?
C33 H33A 0.9700 . ?
C33 H33B 0.9700 . ?
C34 Si10 1.861(4) . ?
C34 H34A 0.9600 . ?
C34 H34B 0.9600 . ?
C34 H34C 0.9600 . ?
C35 Si10 1.863(5) . ?
C35 H35A 0.9600 . ?
C35 H35B 0.9600 . ?
C35 H35C 0.9600 . ?
C36 Si10 1.869(4) . ?
C36 H36A 0.9600 . ?
C36 H36B 0.9600 . ?
C36 H36C 0.9600 . ?
C37 Si12 1.880(4) . ?
C37 H37A 0.9600 . ?
C37 H37B 0.9600 . ?
C37 H37C 0.9600 . ?
C38 Si12 1.850(5) . ?
C38 H38A 0.9600 . ?
C38 H38B 0.9600 . ?
C38 H38C 0.9600 . ?
C39 Si12 1.853(4) . ?
C39 H39A 0.9600 . ?
C39 H39B 0.9600 . ?
C39 H39C 0.9600 . ?
C40 N18 1.301(4) . ?
C40 N20 1.355(4) . ?
C40 N19 1.403(4) . ?
C41 N19 1.464(5) . ?
C41 C42 1.516(5) . ?
C41 H41A 0.9700 . ?
C41 H41B 0.9700 . ?
C42 C43 1.502(6) . ?
C42 H42A 0.9700 . ?
C42 H42B 0.9700 . ?
C43 C44 1.503(6) . ?
C43 H43A 0.9700 . ?
C43 H43B 0.9700 . ?
C44 C45 1.522(5) . ?
C44 H44A 0.9700 . ?
C44 H44B 0.9700 . ?
C45 N19 1.458(5) . ?
C45 H45A 0.9700 . ?
C45 H45B 0.9700 . ?
C46 N16 1.332(4) . ?
C46 N17 1.363(4) . ?
C46 N18 1.365(4) . ?
C47 N17 1.467(4) . ?
C47 C48 1.520(5) . ?
C47 H47A 0.9700 . ?
C47 H47B 0.9700 . ?
C48 C49 1.518(5) . ?
C48 H48A 0.9700 . ?
C48 H48B 0.9700 . ?
C49 C50 1.525(5) . ?
C49 H49A 0.9700 . ?
C49 H49B 0.9700 . ?
C50 C51 1.511(5) . ?
C50 H50A 0.9700 . ?
C50 H50B 0.9700 . ?
C51 N17 1.463(4) . ?
C51 H51A 0.9700 . ?
C51 H51B 0.9700 . ?
C52 Si6 1.861(4) . ?
C52 H52A 0.9600 . ?
C52 H52B 0.9600 . ?
C52 H52C 0.9600 . ?
C53 Si6 1.868(4) . ?
C53 H53A 0.9600 . ?
C53 H53B 0.9600 . ?
C53 H53C 0.9600 . ?
C54 Si6 1.862(4) . ?
C54 H54A 0.9600 . ?
C54 H54B 0.9600 . ?
C54 H54C 0.9600 . ?
C55 Si9 1.862(4) . ?
C55 H55A 0.9600 . ?
C55 H55B 0.9600 . ?
C55 H55C 0.9600 . ?
C56 Si9 1.868(4) . ?
C56 H56A 0.9600 . ?
C56 H56B 0.9600 . ?
C56 H56C 0.9600 . ?
C57 Si9 1.859(4) . ?
C57 H57A 0.9600 . ?
C57 H57B 0.9600 . ?
C57 H57C 0.9600 . ?
C58 N13 1.306(4) . ?
C58 N15 1.342(4) . ?
C58 N14 1.410(4) . ?
C59 N14 1.464(5) . ?
C59 C60 1.532(5) . ?
C59 H59A 0.9700 . ?
C59 H59B 0.9700 . ?
C60 C61 1.496(6) . ?
C60 H60A 0.9700 . ?
C60 H60B 0.9700 . ?
C61 C62 1.512(6) . ?
C61 H61A 0.9700 . ?
C61 H61B 0.9700 . ?
C62 C63 1.514(5) . ?
C62 H62A 0.9700 . ?
C62 H62B 0.9700 . ?
C63 N14 1.456(4) . ?
C63 H63A 0.9700 . ?
C63 H63B 0.9700 . ?
C64 N11 1.328(4) . ?
C64 N12 1.361(5) . ?
C64 N13 1.371(4) . ?
C65 N12 1.451(5) . ?
C65 C66 1.494(5) . ?
C65 H65A 0.9700 . ?
C65 H65B 0.9700 . ?
C66 C67 1.510(6) . ?
C66 H66A 0.9700 . ?
C66 H66B 0.9700 . ?
C67 C68 1.496(7) . ?
C67 H67A 0.9700 . ?
C67 H67B 0.9700 . ?
C68 C69 1.511(5) . ?
C68 H68A 0.9700 . ?
C68 H68B 0.9700 . ?
C69 N12 1.460(4) . ?
C69 H69A 0.9700 . ?
C69 H69B 0.9700 . ?
C70 Si8 1.868(4) . ?
C70 H70A 0.9600 . ?
C70 H70B 0.9600 . ?
C70 H70C 0.9600 . ?
C71 Si8 1.869(4) . ?
C71 H71A 0.9600 . ?
C71 H71B 0.9600 . ?
C71 H71C 0.9600 . ?
C72 Si8 1.871(4) . ?
C72 H72A 0.9600 . ?
C72 H72B 0.9600 . ?
C72 H72C 0.9600 . ?
Cu3 N16 1.875(3) . ?
Cu3 N15 1.877(3) . ?
Cu2 N5 1.871(3) . ?
Cu2 N6 1.880(3) . ?
Cu4 N20 1.885(3) . ?
Cu4 N11 1.895(3) . ?
Cu1 N10 1.881(3) . ?
Cu1 N1 1.888(3) . ?
N1 Si5 1.763(3) . ?
N2 C9 1.460(5) . ?
N5 Si11 1.735(3) . ?
N6 Si7 1.761(3) . ?
N10 Si10 1.738(3) . ?
N11 Si8 1.763(3) . ?
N15 Si9 1.740(3) . ?
N16 Si6 1.760(3) . ?
N20 Si12 1.733(3) . ?
C9 C8 1.510(7) . ?
C9 H9A 0.9700 . ?
C9 H9B 0.9700 . ?
C8 H8A 0.9700 . ?
C8 H8B 0.9700 . ?
